data_2204047
loop_
_publ_author_name
'J\"org Sundermeyer'
'Alexandre Khvorost'
'Klaus Harms'

_publ_section_title
;
 Tris[bis(trimethylsilyl)amido]samarium tetrahydrofuran solvate
;
_journal_issue 8
_journal_name_full 'Acta Crystallographica Section E'
_journal_page_first m1117
_journal_page_last m1119
_journal_paper_doi 10.1107/S1600536804016435
_journal_volume 60
_journal_year 2004
_chemical_formula_iupac '[Sm (C6 H18 N1 Si2)3], C4 H8 O'
_chemical_formula_moiety 'C18 H54 N3 Si6 Sm, C4 H8 O'
_chemical_formula_sum 'C22 H62 N3 O Si6 Sm'
_chemical_formula_weight 703.64
_chemical_melting_point 158
_chemical_name_common Tris-bis(trimethylsilyl)amido-samarium
_chemical_name_systematic
;
Tris[bis(trimethylsilyl)amido]samarium tetrahydrofuran solvate
;
_space_group_IT_number 163
_symmetry_cell_setting trigonal
_symmetry_space_group_name_Hall '-P 3 2c'
_symmetry_space_group_name_H-M 'P -3 1 c'
_atom_sites_solution_hydrogens geom
_atom_sites_solution_primary direct
_atom_sites_solution_secondary difmap
_audit_creation_method SHELXL-97
_cell_angle_alpha 90.00
_cell_angle_beta 90.00
_cell_angle_gamma 120.00
_cell_formula_units_Z 2
_cell_length_a 16.490(3)
_cell_length_b 16.490(3)
_cell_length_c 8.3485(11)
_cell_measurement_reflns_used 2000
_cell_measurement_temperature 193(2)
_cell_measurement_theta_max 25
_cell_measurement_theta_min 2
_cell_volume 1966.0(6)
_computing_cell_refinement X-AREA
_computing_data_collection 'X-AREA (Stoe & Cie, 2003)'
_computing_data_reduction X-AREA
_computing_molecular_graphics 'DIAMOND (Brandenburg, 2001)'
_computing_publication_material 'WinGX publication routines (Farrugia, 1999)'
_computing_structure_refinement 'SHELXL97 (Sheldrick, 1997)'
_computing_structure_solution 'SHELXS97 (Sheldrick, 1997)'
_diffrn_ambient_temperature 193(2)
_diffrn_measured_fraction_theta_full 0.997
_diffrn_measured_fraction_theta_max 0.997
_diffrn_measurement_device_type 'Stoe IPDS-2'
_diffrn_measurement_method \w'
_diffrn_radiation_monochromator graphite
_diffrn_radiation_source 'fine-focus sealed tube'
_diffrn_radiation_type MoK\a
_diffrn_radiation_wavelength 0.71073
_diffrn_reflns_av_R_equivalents 0.1183
_diffrn_reflns_av_sigmaI/netI 0.0811
_diffrn_reflns_limit_h_max 19
_diffrn_reflns_limit_h_min -19
_diffrn_reflns_limit_k_max 13
_diffrn_reflns_limit_k_min -19
_diffrn_reflns_limit_l_max 9
_diffrn_reflns_limit_l_min -8
_diffrn_reflns_number 8924
_diffrn_reflns_theta_full 25.00
_diffrn_reflns_theta_max 25.00
_diffrn_reflns_theta_min 1.43
_diffrn_standards_decay_% 0
_diffrn_standards_interval_count 0
_diffrn_standards_interval_time 0
_diffrn_standards_number 0
_exptl_absorpt_coefficient_mu 1.693
_exptl_absorpt_correction_T_max 0.903
_exptl_absorpt_correction_T_min 0.855
_exptl_absorpt_correction_type multi-scan
_exptl_absorpt_process_details '(Blessing, 1995)'
_exptl_crystal_colour colourless
_exptl_crystal_density_diffrn 1.189
_exptl_crystal_density_method 'not measured'
_exptl_crystal_description needle
_exptl_crystal_F_000 738
_exptl_crystal_size_max 0.33
_exptl_crystal_size_mid 0.06
_exptl_crystal_size_min 0.06
_refine_diff_density_max 0.335
_refine_diff_density_min -0.922
_refine_ls_extinction_coef 0.0145(16)
_refine_ls_extinction_expression Fc^*^=kFc[1+0.001xFc^2^\l^3^/sin(2\q)]^-1/4^
_refine_ls_extinction_method SHELXL97
_refine_ls_goodness_of_fit_ref 1.035
_refine_ls_hydrogen_treatment constr
_refine_ls_matrix_type full
_refine_ls_number_parameters 92
_refine_ls_number_reflns 1154
_refine_ls_number_restraints 72
_refine_ls_restrained_S_all 1.008
_refine_ls_R_factor_all 0.0972
_refine_ls_R_factor_gt 0.0609
_refine_ls_shift/su_max 0.000
_refine_ls_shift/su_mean 0.000
_refine_ls_structure_factor_coef Fsqd
_refine_ls_weighting_details 'calc w = 1/[\s^2^(Fo^2^)+(0.0393P)^2^] where P = (Fo^2^+2Fc^2^)/3'
_refine_ls_weighting_scheme calc
_refine_ls_wR_factor_gt 0.0949
_refine_ls_wR_factor_ref 0.1039
_reflns_number_gt 784
_reflns_number_total 1154
_reflns_threshold_expression I>2\s(I)
_cod_data_source_file lh6224.cif
_cod_data_source_block I
_cod_database_code 2204047
_cod_database_fobs_code 2204047

loop_
_symmetry_equiv_pos_as_xyz
'x, y, z'
'-y, x-y, z'
'-x+y, -x, z'
'-y, -x, -z+1/2'
'x, x-y, -z+1/2'
'-x+y, y, -z+1/2'
'-x, -y, -z'
'y, -x+y, -z'
'x-y, x, -z'
'y, x, z-1/2'
'-x, -x+y, z-1/2'
'x-y, -y, z-1/2'

loop_
_atom_site_label
_atom_site_fract_x
_atom_site_fract_y
_atom_site_fract_z
_atom_site_U_iso_or_equiv
_atom_site_adp_type
_atom_site_calc_flag
_atom_site_refinement_flags
_atom_site_occupancy
_atom_site_disorder_assembly
_atom_site_disorder_group
_atom_site_type_symbol
Sm1 0.6667 0.3333 -0.31171(12) 0.0458(3) Uani d SP 0.50 . . Sm
Si1 0.45591(11) 0.28796(11) -0.38872(19) 0.0501(5) Uani d . 1 . . Si
N1 0.5101(4) 0.2551(2) -0.2500 0.0459(15) Uani d S 1 . . N
C1 0.5460(4) 0.3674(4) -0.5369(7) 0.0661(17) Uani d . 1 . . C
H1A 0.5946 0.4206 -0.4818 0.099 Uiso d R 1 . . H
H1B 0.5175 0.3881 -0.6148 0.099 Uiso d R 1 . . H
H1C 0.5723 0.3341 -0.5898 0.099 Uiso d R 1 . . H
C2 0.4019(4) 0.3544(5) -0.3003(8) 0.0709(18) Uani d . 1 . . C
H2A 0.3485 0.3130 -0.2367 0.106 Uiso d R 1 . . H
H2B 0.3825 0.3803 -0.3850 0.106 Uiso d R 1 . . H
H2C 0.4471 0.4040 -0.2341 0.106 Uiso d R 1 . . H
C3 0.3634(5) 0.1881(5) -0.5046(8) 0.081(2) Uani d . 1 . . C
H3A 0.3910 0.1584 -0.5645 0.121 Uiso d R 1 . . H
H3B 0.3340 0.2109 -0.5769 0.121 Uiso d R 1 . . H
H3C 0.3174 0.1437 -0.4323 0.121 Uiso d R 1 . . H
O90 0.009(3) 0.028(3) -0.305(5) 0.088(12) Uani d PDU 0.17 A -1 O
C91 -0.033(2) -0.056(3) -0.206(7) 0.111(17) Uani d PDU 0.17 A -1 C
H91A -0.0910 -0.1077 -0.2523 0.133 Uiso calc PR 0.17 A -1 H
H91B -0.0423 -0.0441 -0.0937 0.133 Uiso calc PR 0.17 A -1 H
C92 0.051(3) -0.068(3) -0.230(10) 0.104(14) Uani d PDU 0.17 A -1 C
H92A 0.0406 -0.1095 -0.3222 0.125 Uiso calc PR 0.17 A -1 H
H92B 0.0614 -0.0960 -0.1334 0.125 Uiso calc PR 0.17 A -1 H
C93 0.135(2) 0.027(4) -0.261(10) 0.133(18) Uani d PDU 0.17 A -1 C
H93A 0.1818 0.0427 -0.1738 0.159 Uiso calc PR 0.17 A -1 H
H93B 0.1650 0.0262 -0.3633 0.159 Uiso calc PR 0.17 A -1 H
C94 0.105(3) 0.098(3) -0.267(10) 0.14(2) Uani d PDU 0.17 A -1 C
H94A 0.1106 0.1300 -0.1634 0.163 Uiso calc PR 0.17 A -1 H
H94B 0.1352 0.1451 -0.3538 0.163 Uiso calc PR 0.17 A -1 H

loop_
_atom_site_aniso_label
_atom_site_aniso_U_11
_atom_site_aniso_U_22
_atom_site_aniso_U_33
_atom_site_aniso_U_12
_atom_site_aniso_U_13
_atom_site_aniso_U_23
Sm1 0.0469(4) 0.0469(4) 0.0437(5) 0.02344(19) 0.000 0.000
Si1 0.0546(9) 0.0597(9) 0.0392(9) 0.0311(7) -0.0043(7) 0.0012(7)
N1 0.048(3) 0.052(3) 0.036(3) 0.0240(17) 0.000 0.006(3)
C1 0.075(4) 0.081(4) 0.050(4) 0.044(3) 0.001(3) 0.017(3)
C2 0.078(4) 0.084(5) 0.065(4) 0.050(4) -0.006(4) 0.002(4)
C3 0.095(5) 0.085(4) 0.066(5) 0.048(4) -0.022(4) -0.010(4)
O90 0.05(2) 0.18(3) 0.051(13) 0.07(3) 0.01(2) 0.016(17)
C91 0.08(3) 0.19(4) 0.06(3) 0.07(3) 0.02(2) 0.01(3)
C92 0.07(2) 0.17(3) 0.09(3) 0.07(2) 0.02(2) 0.01(3)
C93 0.06(2) 0.18(3) 0.11(3) 0.02(2) 0.02(2) -0.02(3)
C94 0.08(3) 0.17(3) 0.10(3) 0.03(3) 0.00(3) -0.01(3)

loop_
_atom_type_symbol
_atom_type_description
_atom_type_scat_dispersion_real
_atom_type_scat_dispersion_imag
_atom_type_scat_source
C C 0.0033 0.0016 'International Tables Vol C Tables 4.2.6.8 and 6.1.1.4'
H H 0.0000 0.0000 'International Tables Vol C Tables 4.2.6.8 and 6.1.1.4'
N N 0.0061 0.0033 'International Tables Vol C Tables 4.2.6.8 and 6.1.1.4'
O O 0.0106 0.0060 'International Tables Vol C Tables 4.2.6.8 and 6.1.1.4'
Si Si 0.0817 0.0704 'International Tables Vol C Tables 4.2.6.8 and 6.1.1.4'
Sm Sm -0.1638 3.4418 'International Tables Vol C Tables 4.2.6.8 and 6.1.1.4'

loop_
_geom_angle_atom_site_label_1
_geom_angle_atom_site_label_2
_geom_angle_atom_site_label_3
_geom_angle_site_symmetry_1
_geom_angle_site_symmetry_3
_geom_angle
_geom_angle_publ_flag
Sm1 Sm1 N1 4_664 2_655 77.02(4) ?
Sm1 Sm1 N1 4_664 3_665 77.02(4) ?
N1 Sm1 N1 2_655 3_665 115.11(3) ?
Sm1 Sm1 N1 4_664 . 77.02(4) ?
N1 Sm1 N1 2_655 . 115.11(3) y
N1 Sm1 N1 3_665 . 115.11(3) ?
Sm1 Sm1 C1 4_664 2_655 129.00(13) ?
N1 Sm1 C1 2_655 2_655 65.12(12) ?
N1 Sm1 C1 3_665 2_655 149.52(14) ?
N1 Sm1 C1 . 2_655 89.02(12) ?
Sm1 Sm1 C1 4_664 3_665 129.00(13) ?
N1 Sm1 C1 2_655 3_665 89.02(12) ?
N1 Sm1 C1 3_665 3_665 65.12(12) ?
N1 Sm1 C1 . 3_665 149.52(14) ?
C1 Sm1 C1 2_655 3_665 84.60(19) ?
Sm1 Sm1 C1 4_664 . 129.00(13) ?
N1 Sm1 C1 2_655 . 149.52(14) ?
N1 Sm1 C1 3_665 . 89.02(12) ?
N1 Sm1 C1 . . 65.12(12) ?
C1 Sm1 C1 2_655 . 84.60(19) ?
C1 Sm1 C1 3_665 . 84.60(19) ?
Sm1 Sm1 Si1 4_664 2_655 101.47(3) ?
N1 Sm1 Si1 2_655 2_655 30.39(4) ?
N1 Sm1 Si1 3_665 2_655 139.16(3) ?
N1 Sm1 Si1 . 2_655 103.89(3) ?
C1 Sm1 Si1 2_655 2_655 34.76(12) ?
C1 Sm1 Si1 3_665 2_655 87.48(12) ?
C1 Sm1 Si1 . 2_655 119.34(13) ?
Sm1 Sm1 Si1 4_664 3_665 101.47(3) ?
N1 Sm1 Si1 2_655 3_665 103.89(3) ?
N1 Sm1 Si1 3_665 3_665 30.39(4) ?
N1 Sm1 Si1 . 3_665 139.16(3) ?
C1 Sm1 Si1 2_655 3_665 119.34(13) ?
C1 Sm1 Si1 3_665 3_665 34.76(12) ?
C1 Sm1 Si1 . 3_665 87.48(12) ?
Si1 Sm1 Si1 2_655 3_665 116.15(2) ?
Sm1 Sm1 Si1 4_664 . 101.47(3) ?
N1 Sm1 Si1 2_655 . 139.16(3) ?
N1 Sm1 Si1 3_665 . 103.89(3) ?
N1 Sm1 Si1 . . 30.39(4) ?
C1 Sm1 Si1 2_655 . 87.48(12) ?
C1 Sm1 Si1 3_665 . 119.34(13) ?
C1 Sm1 Si1 . . 34.76(12) ?
Si1 Sm1 Si1 2_655 . 116.15(2) ?
Si1 Sm1 Si1 3_665 . 116.15(2) ?
N1 Si1 C3 . . 113.5(3) y
N1 Si1 C1 . . 108.2(3) y
C3 Si1 C1 . . 106.7(3) y
N1 Si1 C2 . . 113.3(2) y
C3 Si1 C2 . . 107.6(3) y
C1 Si1 C2 . . 107.1(3) y
N1 Si1 Sm1 . . 42.79(17) ?
C3 Si1 Sm1 . . 128.3(2) ?
C1 Si1 Sm1 . . 65.44(19) ?
C2 Si1 Sm1 . . 123.8(2) ?
Si1 N1 Si1 . 5_554 126.1(4) y
Si1 N1 Sm1 . 4_664 126.4(2) ?
Si1 N1 Sm1 5_554 4_664 106.81(15) ?
Si1 N1 Sm1 . . 106.81(16) ?
Si1 N1 Sm1 5_554 . 126.4(2) ?
Sm1 N1 Sm1 4_664 . 25.95(8) ?
Si1 C1 Sm1 . . 79.8(2) y
Si1 C1 H1A . . 109.3 ?
Sm1 C1 H1A . . 62.6 ?
Si1 C1 H1B . . 109.8 ?
Sm1 C1 H1B . . 169.7 ?
H1A C1 H1B . . 109.5 ?
Si1 C1 H1C . . 109.4 ?
Sm1 C1 H1C . . 69.4 ?
H1A C1 H1C . . 109.5 ?
H1B C1 H1C . . 109.5 ?
Si1 C2 H2A . . 109.7 ?
Si1 C2 H2B . . 109.4 ?
H2A C2 H2B . . 109.5 ?
Si1 C2 H2C . . 109.4 ?
H2A C2 H2C . . 109.5 ?
H2B C2 H2C . . 109.5 ?
Si1 C3 H3A . . 109.5 ?
Si1 C3 H3B . . 109.4 ?
H3A C3 H3B . . 109.5 ?
Si1 C3 H3C . . 109.5 ?
H3A C3 H3C . . 109.5 ?
H3B C3 H3C . . 109.5 ?
C91 O90 C94 . . 117.1(16) ?
O90 C91 C92 . . 91(3) ?
O90 C91 H91A . . 113.5 ?
C92 C91 H91A . . 113.5 ?
O90 C91 H91B . . 113.5 ?
C92 C91 H91B . . 113.5 ?
H91A C91 H91B . . 110.8 ?
C91 C92 C93 . . 108.8(9) ?
C91 C92 H92A . . 109.9 ?
C93 C92 H92A . . 109.9 ?
C91 C92 H92B . . 109.9 ?
C93 C92 H92B . . 109.9 ?
H92A C92 H92B . . 108.3 ?
C94 C93 C92 . . 108.7(9) ?
C94 C93 H93A . . 109.9 ?
C92 C93 H93A . . 109.9 ?
C94 C93 H93B . . 109.9 ?
C92 C93 H93B . . 109.9 ?
H93A C93 H93B . . 108.3 ?
O90 C94 C93 . . 92(3) ?
O90 C94 H94A . . 113.3 ?
C93 C94 H94A . . 113.3 ?
O90 C94 H94B . . 113.3 ?
C93 C94 H94B . . 113.3 ?
H94A C94 H94B . . 110.7 ?

loop_
_geom_bond_atom_site_label_1
_geom_bond_atom_site_label_2
_geom_bond_site_symmetry_2
_geom_bond_distance
_geom_bond_publ_flag
Sm1 Sm1 4_664 1.0304(19) y
Sm1 N1 . 2.294(6) y
Sm1 C1 . 2.988(6) y
Sm1 Si1 . 3.2329(16) ?
Si1 N1 . 1.709(3) y
Si1 C3 . 1.861(7) y
Si1 C1 . 1.873(6) y
Si1 C2 . 1.875(6) y
C1 H1A . 0.9599 ?
C1 H1B . 0.9599 ?
C1 H1C . 0.9599 ?
C2 H2A . 0.9599 ?
C2 H2B . 0.9600 ?
C2 H2C . 0.9599 ?
C3 H3A . 0.9599 ?
C3 H3B . 0.9599 ?
C3 H3C . 0.9599 ?
O90 C91 . 1.447(9) ?
O90 C94 . 1.448(9) ?
C91 C92 . 1.500(9) ?
C91 H91A . 0.9900 ?
C91 H91B . 0.9900 ?
C92 C93 . 1.502(10) ?
C92 H92A . 0.9900 ?
C92 H92B . 0.9900 ?
C93 C94 . 1.500(9) ?
C93 H93A . 0.9900 ?
C93 H93B . 0.9900 ?
C94 H94A . 0.9900 ?
C94 H94B . 0.9900 ?

loop_
_geom_torsion_atom_site_label_1
_geom_torsion_atom_site_label_2
_geom_torsion_atom_site_label_3
_geom_torsion_atom_site_label_4
_geom_torsion_site_symmetry_1
_geom_torsion_site_symmetry_4
_geom_torsion
Sm1 Sm1 Si1 N1 4_664 . -36.98(7)
N1 Sm1 Si1 N1 2_655 . 46.38(9)
N1 Sm1 Si1 N1 3_665 . -116.27(9)
C1 Sm1 Si1 N1 2_655 . 92.36(14)
C1 Sm1 Si1 N1 3_665 . 174.72(14)
C1 Sm1 Si1 N1 . . 176.5(2)
Si1 Sm1 Si1 N1 2_655 . 72.03(10)
Si1 Sm1 Si1 N1 3_665 . -145.99(7)
Sm1 Sm1 Si1 C3 4_664 . -121.1(3)
N1 Sm1 Si1 C3 2_655 . -37.7(3)
N1 Sm1 Si1 C3 3_665 . 159.7(3)
N1 Sm1 Si1 C3 . . -84.1(3)
C1 Sm1 Si1 C3 2_655 . 8.3(3)
C1 Sm1 Si1 C3 3_665 . 90.6(3)
C1 Sm1 Si1 C3 . . 92.4(4)
Si1 Sm1 Si1 C3 2_655 . -12.0(3)
Si1 Sm1 Si1 C3 3_665 . 129.9(3)
Sm1 Sm1 Si1 C1 4_664 . 146.5(2)
N1 Sm1 Si1 C1 2_655 . -130.1(2)
N1 Sm1 Si1 C1 3_665 . 67.2(2)
N1 Sm1 Si1 C1 . . -176.5(2)
C1 Sm1 Si1 C1 2_655 . -84.2(3)
C1 Sm1 Si1 C1 3_665 . -1.8(3)
Si1 Sm1 Si1 C1 2_655 . -104.5(2)
Si1 Sm1 Si1 C1 3_665 . 37.5(2)
Sm1 Sm1 Si1 C2 4_664 . 51.7(3)
N1 Sm1 Si1 C2 2_655 . 135.1(3)
N1 Sm1 Si1 C2 3_665 . -27.6(3)
N1 Sm1 Si1 C2 . . 88.7(3)
C1 Sm1 Si1 C2 2_655 . -178.9(3)
C1 Sm1 Si1 C2 3_665 . -96.6(3)
C1 Sm1 Si1 C2 . . -94.8(3)
Si1 Sm1 Si1 C2 2_655 . 160.7(3)
Si1 Sm1 Si1 C2 3_665 . -57.3(3)
C3 Si1 N1 Si1 . 5_554 -49.6(3)
C1 Si1 N1 Si1 . 5_554 -167.9(2)
C2 Si1 N1 Si1 . 5_554 73.5(2)
Sm1 Si1 N1 Si1 . 5_554 -171.24(3)
C3 Si1 N1 Sm1 . 4_664 140.8(3)
C1 Si1 N1 Sm1 . 4_664 22.5(2)
C2 Si1 N1 Sm1 . 4_664 -96.1(3)
Sm1 Si1 N1 Sm1 . 4_664 19.21(9)
C3 Si1 N1 Sm1 . . 121.6(3)
C1 Si1 N1 Sm1 . . 3.3(2)
C2 Si1 N1 Sm1 . . -115.3(2)
Sm1 Sm1 N1 Si1 4_664 . 142.77(7)
N1 Sm1 N1 Si1 2_655 . -148.48(7)
N1 Sm1 N1 Si1 3_665 . 74.03(11)
C1 Sm1 N1 Si1 2_655 . -86.69(14)
C1 Sm1 N1 Si1 3_665 . -9.1(2)
C1 Sm1 N1 Si1 . . -2.19(15)
Si1 Sm1 N1 Si1 2_655 . -118.41(8)
Si1 Sm1 N1 Si1 3_665 . 50.17(10)
Sm1 Sm1 N1 Si1 4_664 5_554 -46.02(9)
N1 Sm1 N1 Si1 2_655 5_554 22.72(13)
N1 Sm1 N1 Si1 3_665 5_554 -114.77(7)
C1 Sm1 N1 Si1 2_655 5_554 84.51(15)
C1 Sm1 N1 Si1 3_665 5_554 162.1(2)
C1 Sm1 N1 Si1 . 5_554 169.01(17)
Si1 Sm1 N1 Si1 2_655 5_554 52.79(11)
Si1 Sm1 N1 Si1 3_665 5_554 -138.63(6)
Si1 Sm1 N1 Si1 . 5_554 171.20(9)
N1 Sm1 N1 Sm1 2_655 4_664 68.75(6)
N1 Sm1 N1 Sm1 3_665 4_664 -68.75(6)
C1 Sm1 N1 Sm1 2_655 4_664 130.54(12)
C1 Sm1 N1 Sm1 3_665 4_664 -151.9(2)
C1 Sm1 N1 Sm1 . 4_664 -144.97(14)
Si1 Sm1 N1 Sm1 2_655 4_664 98.82(4)
Si1 Sm1 N1 Sm1 3_665 4_664 -92.61(8)
Si1 Sm1 N1 Sm1 . 4_664 -142.77(7)
N1 Si1 C1 Sm1 . . -2.49(18)
C3 Si1 C1 Sm1 . . -125.0(2)
C2 Si1 C1 Sm1 . . 120.0(2)
Sm1 Sm1 C1 Si1 4_664 . -44.1(3)
N1 Sm1 C1 Si1 2_655 . 99.7(3)
N1 Sm1 C1 Si1 3_665 . -116.47(19)
N1 Sm1 C1 Si1 . . 1.95(14)
C1 Sm1 C1 Si1 2_655 . 93.4(3)
C1 Sm1 C1 Si1 3_665 . 178.4(2)
Si1 Sm1 C1 Si1 2_655 . 94.40(19)
Si1 Sm1 C1 Si1 3_665 . -146.83(19)
C94 O90 C91 C92 . . -50(6)
O90 C91 C92 C93 . . 27(5)
C91 C92 C93 C94 . . -4(7)
C91 O90 C94 C93 . . 48(6)
C92 C93 C94 O90 . . -22(5)
